data_2205911
loop_
_publ_author_name
'\,Sahin, Onur'
'B\"uy\"ukg\"ung\"or, Orhan'
'Albayrak, \,Ci\(gdem'
'Odaba\,so\(glu, Mustafa'

_publ_section_title
;
 2-Hydroxy-6-[(2-methoxyphenyl)aminomethylene]cyclohexa-2,4-dienone
;
_journal_issue 6
_journal_name_full 'Acta Crystallographica Section E'
_journal_page_first o1579
_journal_page_last o1581
_journal_paper_doi 10.1107/S160053680501319X
_journal_volume 61
_journal_year 2005
_chemical_formula_iupac 'C14 H13 N O3'
_chemical_formula_moiety 'C14 H13 N O3'
_chemical_formula_sum 'C14 H13 N O3'
_chemical_formula_weight 243.25
_chemical_melting_point 478.5(5)
_chemical_name_systematic
;
2-Hydroxy-6-[(2-methoxyphenyl)aminomethylene]cyclohexa-2,4-dienone
;
_space_group_IT_number 14
_symmetry_cell_setting monoclinic
_symmetry_space_group_name_Hall '-P 2yn'
_symmetry_space_group_name_H-M 'P 1 21/n 1'
_atom_sites_solution_hydrogens geom
_atom_sites_solution_primary direct
_atom_sites_solution_secondary difmap
_cell_angle_alpha 90.00
_cell_angle_beta 95.186(8)
_cell_angle_gamma 90.00
_cell_formula_units_Z 4
_cell_length_a 7.5517(7)
_cell_length_b 11.3022(12)
_cell_length_c 13.4646(13)
_cell_measurement_reflns_used 5462
_cell_measurement_temperature 296
_cell_measurement_theta_max 27.86
_cell_measurement_theta_min 2.36
_cell_volume 1144.5(2)
_computing_cell_refinement X-AREA
_computing_data_collection 'X-AREA (Stoe & Cie, 2002)'
_computing_data_reduction 'X-RED (Stoe & Cie, 2002)'
_computing_molecular_graphics 'ORTEP-3 for Windows (Farrugia, 1997)'
_computing_publication_material 'WinGX (Farrugia, 1998)'
_computing_structure_refinement 'SHELXL97 (Sheldrick, 1997)'
_computing_structure_solution 'SHELXS97 (Sheldrick, 1997)'
_diffrn_ambient_temperature 296
_diffrn_detector_area_resol_mean 6.67
_diffrn_measured_fraction_theta_full 0.996
_diffrn_measured_fraction_theta_max 0.996
_diffrn_measurement_device_type 'Stoe IPDS-II'
_diffrn_measurement_method 'rotation method'
_diffrn_radiation_monochromator graphite
_diffrn_radiation_source 'fine-focus sealed tube'
_diffrn_radiation_type MoK\a
_diffrn_radiation_wavelength 0.71073
_diffrn_reflns_av_R_equivalents 0.0704
_diffrn_reflns_av_sigmaI/netI 0.0539
_diffrn_reflns_limit_h_max 9
_diffrn_reflns_limit_h_min -9
_diffrn_reflns_limit_k_max 14
_diffrn_reflns_limit_k_min -14
_diffrn_reflns_limit_l_max 17
_diffrn_reflns_limit_l_min -17
_diffrn_reflns_number 13408
_diffrn_reflns_theta_full 27.91
_diffrn_reflns_theta_max 27.91
_diffrn_reflns_theta_min 2.36
_diffrn_standards_decay_% <2
_diffrn_standards_number 0
_exptl_absorpt_coefficient_mu 0.100
_exptl_absorpt_correction_T_max 0.9927
_exptl_absorpt_correction_T_min 0.9725
_exptl_absorpt_correction_type integration
_exptl_absorpt_process_details '(X-RED; Stoe & Cie, 2002)'
_exptl_crystal_colour red
_exptl_crystal_density_diffrn 1.412
_exptl_crystal_density_method 'not measured'
_exptl_crystal_description prism
_exptl_crystal_F_000 512
_exptl_crystal_size_max 0.30
_exptl_crystal_size_mid 0.21
_exptl_crystal_size_min 0.15
_refine_diff_density_max 0.151
_refine_diff_density_min -0.168
_refine_ls_extinction_coef 0.017(2)
_refine_ls_extinction_expression Fc^*^=kFc[1+0.001xFc^2^\l^3^/sin(2\q)]^-1/4^
_refine_ls_extinction_method 'SHELXL97 (Sheldrick, 1997)'
_refine_ls_goodness_of_fit_ref 0.846
_refine_ls_hydrogen_treatment constr
_refine_ls_matrix_type full
_refine_ls_number_parameters 166
_refine_ls_number_reflns 2724
_refine_ls_number_restraints 0
_refine_ls_restrained_S_all 0.846
_refine_ls_R_factor_all 0.0792
_refine_ls_R_factor_gt 0.0379
_refine_ls_shift/su_max 0.000
_refine_ls_shift/su_mean 0.000
_refine_ls_structure_factor_coef Fsqd
_refine_ls_weighting_details 'calc w = 1/[\s^2^(Fo^2^)+(0.0515P)^2^] where P=(Fo^2^+2Fc^2^)/3'
_refine_ls_weighting_scheme calc
_refine_ls_wR_factor_gt 0.0844
_refine_ls_wR_factor_ref 0.0958
_reflns_number_gt 1551
_reflns_number_total 2724
_reflns_threshold_expression I>2\s(I)
_cod_data_source_file cv6500.cif
_cod_data_source_block I
_cod_depositor_comments
;
The following automatic conversions were performed:

'_chemical_melting_point' value '478-479' was changed to '478.5(5)' -
the average value was taken and precision was estimated.

Automatic conversion script
Id: cif_fix_values 1646 2011-03-28 12:23:43Z adriana 

The following automatic conversions were performed:

'_chemical_melting_point' value '478-479' was changed to '478.5(5)' -
the average value was taken and precision was estimated.

Automatic conversion script
Id: cif_fix_values 1715 2011-07-08 13:25:40Z adriana 
;
_cod_original_sg_symbol_Hall -P2yn
_cod_original_sg_symbol_H-M 'P 21/n'
_cod_database_code 2205911
_cod_database_fobs_code 2205911

loop_
_symmetry_equiv_pos_as_xyz
'x, y, z'
'-x+1/2, y+1/2, -z+1/2'
'-x, -y, -z'
'x-1/2, -y-1/2, z-1/2'

loop_
_atom_site_label
_atom_site_fract_x
_atom_site_fract_y
_atom_site_fract_z
_atom_site_U_iso_or_equiv
_atom_site_adp_type
_atom_site_calc_flag
_atom_site_refinement_flags
_atom_site_occupancy
_atom_site_type_symbol
C1 0.38091(18) 0.27402(13) 0.52307(10) 0.0359(3) Uani d . 1 C
C2 0.2084(2) 0.27024(14) 0.54917(11) 0.0430(4) Uani d . 1 C
H2 0.1693 0.3263 0.5928 0.052 Uiso calc R 1 H
C3 0.0941(2) 0.18321(15) 0.51041(13) 0.0488(4) Uani d . 1 C
H3 -0.0224 0.1807 0.5276 0.059 Uiso calc R 1 H
C4 0.1526(2) 0.10037(15) 0.44651(13) 0.0510(4) Uani d . 1 C
H4 0.0748 0.0420 0.4207 0.061 Uiso calc R 1 H
C5 0.3242(2) 0.10202(15) 0.41993(13) 0.0486(4) Uani d . 1 C
H5 0.3625 0.0448 0.3771 0.058 Uiso calc R 1 H
C6 0.43909(19) 0.18959(14) 0.45761(11) 0.0400(4) Uani d . 1 C
C7 0.6681(2) 0.13436(19) 0.35528(14) 0.0615(5) Uani d . 1 C
H7A 0.6719 0.0522 0.3736 0.092 Uiso calc R 1 H
H7B 0.7846 0.1597 0.3412 0.092 Uiso calc R 1 H
H7C 0.5866 0.1451 0.2970 0.092 Uiso calc R 1 H
C8 0.4864(2) 0.44130(13) 0.62608(11) 0.0372(3) Uani d . 1 C
H8 0.3763 0.4483 0.6514 0.045 Uiso calc R 1 H
C9 0.62320(18) 0.51849(13) 0.66199(10) 0.0350(3) Uani d . 1 C
C10 0.79323(19) 0.51154(13) 0.62430(10) 0.0359(3) Uani d . 1 C
C11 0.92898(19) 0.58763(14) 0.66900(11) 0.0394(4) Uani d . 1 C
C12 0.8943(2) 0.66410(15) 0.74234(12) 0.0460(4) Uani d . 1 C
H12 0.9853 0.7123 0.7705 0.055 Uiso calc R 1 H
C13 0.7244(2) 0.67254(15) 0.77716(12) 0.0472(4) Uani d . 1 C
H13 0.7034 0.7263 0.8270 0.057 Uiso calc R 1 H
C14 0.5917(2) 0.60150(13) 0.73724(11) 0.0422(4) Uani d . 1 C
H14 0.4790 0.6074 0.7595 0.051 Uiso calc R 1 H
N1 0.50625(15) 0.36031(11) 0.55897(9) 0.0360(3) Uani d . 1 N
H1 0.6069 0.3593 0.5337 0.043 Uiso calc R 1 H
O1 0.61099(14) 0.20249(10) 0.43513(9) 0.0527(3) Uani d . 1 O
O2 0.82672(14) 0.43948(10) 0.55379(8) 0.0456(3) Uani d . 1 O
O3 1.09670(14) 0.58140(11) 0.63867(9) 0.0529(3) Uani d . 1 O
H3A 1.0909 0.5627 0.5796 0.079 Uiso calc R 1 H

loop_
_atom_site_aniso_label
_atom_site_aniso_U_11
_atom_site_aniso_U_22
_atom_site_aniso_U_33
_atom_site_aniso_U_12
_atom_site_aniso_U_13
_atom_site_aniso_U_23
C1 0.0364(8) 0.0356(8) 0.0356(8) -0.0036(6) 0.0031(6) 0.0029(6)
C2 0.0443(9) 0.0439(9) 0.0420(9) -0.0039(7) 0.0103(7) -0.0027(7)
C3 0.0411(8) 0.0538(10) 0.0528(10) -0.0105(7) 0.0114(7) 0.0003(8)
C4 0.0499(10) 0.0481(10) 0.0558(11) -0.0152(8) 0.0083(8) -0.0055(8)
C5 0.0496(10) 0.0421(9) 0.0548(10) -0.0051(7) 0.0087(8) -0.0085(8)
C6 0.0364(8) 0.0420(9) 0.0422(9) -0.0014(6) 0.0071(6) 0.0014(7)
C7 0.0525(10) 0.0724(13) 0.0617(12) 0.0044(9) 0.0166(9) -0.0171(10)
C8 0.0380(8) 0.0391(8) 0.0352(8) 0.0016(6) 0.0069(6) 0.0033(7)
C9 0.0385(8) 0.0350(8) 0.0319(8) -0.0006(6) 0.0051(6) 0.0019(6)
C10 0.0398(8) 0.0353(8) 0.0328(8) 0.0008(6) 0.0054(6) -0.0002(6)
C11 0.0380(8) 0.0436(9) 0.0368(8) -0.0028(6) 0.0056(6) 0.0003(7)
C12 0.0490(9) 0.0474(9) 0.0415(9) -0.0107(7) 0.0042(7) -0.0057(7)
C13 0.0591(10) 0.0434(9) 0.0400(9) -0.0032(8) 0.0104(7) -0.0098(7)
C14 0.0466(9) 0.0408(9) 0.0407(9) 0.0010(7) 0.0120(7) -0.0017(7)
N1 0.0336(6) 0.0379(7) 0.0372(7) -0.0015(5) 0.0058(5) 0.0000(5)
O1 0.0412(6) 0.0614(8) 0.0573(7) -0.0051(5) 0.0134(5) -0.0183(6)
O2 0.0426(6) 0.0496(7) 0.0460(6) -0.0033(5) 0.0126(5) -0.0123(5)
O3 0.0389(6) 0.0702(8) 0.0504(7) -0.0083(5) 0.0078(5) -0.0123(6)

loop_
_atom_type_symbol
_atom_type_description
_atom_type_scat_dispersion_real
_atom_type_scat_dispersion_imag
_atom_type_scat_source
C C 0.0033 0.0016 'International Tables Vol C Tables 4.2.6.8 and 6.1.1.4'
H H 0.0000 0.0000 'International Tables Vol C Tables 4.2.6.8 and 6.1.1.4'
N N 0.0061 0.0033 'International Tables Vol C Tables 4.2.6.8 and 6.1.1.4'
O O 0.0106 0.0060 'International Tables Vol C Tables 4.2.6.8 and 6.1.1.4'

loop_
_geom_angle_atom_site_label_1
_geom_angle_atom_site_label_2
_geom_angle_atom_site_label_3
_geom_angle
_geom_angle_publ_flag
C2 C1 C6 119.84(14) ?
C2 C1 N1 123.54(14) y
C6 C1 N1 116.62(13) ?
C3 C2 C1 119.90(15) ?
C3 C2 H2 120.0 ?
C1 C2 H2 120.0 ?
C4 C3 C2 119.86(15) ?
C4 C3 H3 120.1 ?
C2 C3 H3 120.1 ?
C3 C4 C5 121.24(15) ?
C3 C4 H4 119.4 ?
C5 C4 H4 119.4 ?
C4 C5 C6 119.29(16) ?
C4 C5 H5 120.4 ?
C6 C5 H5 120.4 ?
O1 C6 C5 124.90(15) ?
O1 C6 C1 115.22(13) ?
C5 C6 C1 119.87(14) ?
O1 C7 H7A 109.5 ?
O1 C7 H7B 109.5 ?
H7A C7 H7B 109.5 ?
O1 C7 H7C 109.5 ?
H7A C7 H7C 109.5 ?
H7B C7 H7C 109.5 ?
N1 C8 C9 123.20(13) y
N1 C8 H8 118.4 ?
C9 C8 H8 118.4 ?
C8 C9 C14 119.46(13) ?
C8 C9 C10 120.11(13) y
C14 C9 C10 120.41(13) ?
O2 C10 C9 122.59(13) y
O2 C10 C11 120.52(13) ?
C9 C10 C11 116.88(13) ?
C12 C11 O3 119.70(14) ?
C12 C11 C10 120.82(14) ?
O3 C11 C10 119.47(14) y
C11 C12 C13 121.82(15) ?
C11 C12 H12 119.1 ?
C13 C12 H12 119.1 ?
C14 C13 C12 119.38(15) ?
C14 C13 H13 120.3 ?
C12 C13 H13 120.3 ?
C13 C14 C9 120.63(15) ?
C13 C14 H14 119.7 ?
C9 C14 H14 119.7 ?
C8 N1 C1 127.29(13) y
C8 N1 H1 116.4 ?
C1 N1 H1 116.4 ?
C6 O1 C7 117.98(13) ?
C11 O3 H3A 109.5 ?

loop_
_geom_bond_atom_site_label_1
_geom_bond_atom_site_label_2
_geom_bond_distance
_geom_bond_publ_flag
C1 C2 1.380(2) ?
C1 C6 1.397(2) ?
C1 N1 1.4135(18) y
C2 C3 1.380(2) ?
C2 H2 0.9300 ?
C3 C4 1.372(2) ?
C3 H3 0.9300 ?
C4 C5 1.375(2) ?
C4 H4 0.9300 ?
C5 C6 1.382(2) ?
C5 H5 0.9300 ?
C6 O1 1.3671(18) ?
C7 O1 1.421(2) ?
C7 H7A 0.9600 ?
C7 H7B 0.9600 ?
C7 H7C 0.9600 ?
C8 N1 1.3043(19) y
C8 C9 1.404(2) y
C8 H8 0.9300 ?
C9 C14 1.417(2) ?
C9 C10 1.425(2) y
C10 O2 1.2931(17) y
C10 C11 1.429(2) ?
C11 C12 1.355(2) ?
C11 O3 1.3673(18) y
C12 C13 1.409(2) ?
C12 H12 0.9300 ?
C13 C14 1.357(2) ?
C13 H13 0.9300 ?
C14 H14 0.9300 ?
N1 H1 0.8600 ?
O3 H3A 0.8200 ?

loop_
_geom_hbond_atom_site_label_D
_geom_hbond_atom_site_label_H
_geom_hbond_atom_site_label_A
_geom_hbond_site_symmetry_A
_geom_hbond_distance_DH
_geom_hbond_distance_HA
_geom_hbond_distance_DA
_geom_hbond_angle_DHA
N1 H1 O2 . 0.86 1.89 2.5870(16) 137
O3 H3A O2 3_766 0.82 1.95 2.7160(16) 154
C8 H8 O3 1_455 0.93 2.59 3.3597(19) 141

loop_
_geom_torsion_atom_site_label_1
_geom_torsion_atom_site_label_2
_geom_torsion_atom_site_label_3
_geom_torsion_atom_site_label_4
_geom_torsion
_geom_torsion_publ_flag
C6 C1 C2 C3 -0.1(2) ?
N1 C1 C2 C3 179.73(14) ?
C1 C2 C3 C4 0.4(3) ?
C2 C3 C4 C5 0.0(3) ?
C3 C4 C5 C6 -0.7(3) ?
C4 C5 C6 O1 -178.39(16) ?
C4 C5 C6 C1 0.9(3) ?
C2 C1 C6 O1 178.83(14) ?
N1 C1 C6 O1 -1.0(2) ?
C2 C1 C6 C5 -0.6(2) ?
N1 C1 C6 C5 179.61(14) ?
N1 C8 C9 C14 -178.05(14) ?
N1 C8 C9 C10 0.7(2) y
C8 C9 C10 O2 3.2(2) ?
C14 C9 C10 O2 -178.06(13) ?
C8 C9 C10 C11 -176.04(13) ?
C14 C9 C10 C11 2.7(2) ?
O2 C10 C11 C12 179.42(15) ?
C9 C10 C11 C12 -1.3(2) ?
O2 C10 C11 O3 -1.9(2) ?
C9 C10 C11 O3 177.35(14) ?
O3 C11 C12 C13 -179.06(15) ?
C10 C11 C12 C13 -0.4(2) ?
C11 C12 C13 C14 0.7(3) ?
C12 C13 C14 C9 0.7(2) ?
C8 C9 C14 C13 176.30(15) ?
C10 C9 C14 C13 -2.5(2) ?
C9 C8 N1 C1 175.57(13) ?
C2 C1 N1 C8 6.0(2) y
C6 C1 N1 C8 -174.21(14) ?
C5 C6 O1 C7 11.1(2) ?
C1 C6 O1 C7 -168.29(15) ?

loop_
_cod_related_entry_id
_cod_related_entry_database
_cod_related_entry_code
1 ChemSpider 30654815
